data_4130769
loop_
_publ_author_name
'Davis, Dexter C.'
'Walker, Katherine L.'
'Hu, Chunhua'
'Zare, Richard N.'
'Waymouth, Robert M.'
'Dai, Mingji'

_publ_section_title
;
 Catalytic Carbonylative Spirolactonization of Hydroxycyclopropanols.
;
_journal_issue 33
_journal_name_full 'Journal of the American Chemical Society'
_journal_page_first 10693
_journal_page_last 10699
_journal_paper_doi 10.1021/jacs.6b06573
_journal_volume 138
_journal_year 2016
_chemical_absolute_configuration rm
_chemical_formula_sum 'C28 H48 O4 Si'
_chemical_formula_weight 476.75
_space_group_crystal_system monoclinic
_space_group_IT_number 4
_space_group_name_Hall 'P 2yb'
_space_group_name_H-M_alt 'P 1 21 1'
_atom_sites_solution_hydrogens geom
_audit_creation_method SHELXL-2014/7
_cell_angle_alpha 90
_cell_angle_beta 101.054(4)
_cell_angle_gamma 90
_cell_formula_units_Z 2
_cell_length_a 8.682(2)
_cell_length_b 10.303(3)
_cell_length_c 15.433(4)
_cell_measurement_reflns_used 4657
_cell_measurement_temperature 100(2)
_cell_measurement_theta_max 25.17
_cell_measurement_theta_min 2.39
_cell_volume 1354.9(6)
_computing_cell_refinement 'Bruker SAINT'
_computing_data_collection 'Bruker APEX2'
_computing_data_reduction 'Bruker SAINT'
_computing_structure_refinement 'SHELXL-2014/7 (Sheldrick, 2014)'
_computing_structure_solution 'SHELXT (Sheldrick 2014)'
_diffrn_ambient_temperature 100(2)
_diffrn_measured_fraction_theta_full 0.998
_diffrn_measured_fraction_theta_max 0.996
_diffrn_measurement_device_type 'Bruker APEX-II CCD'
_diffrn_measurement_method '\w scans'
_diffrn_radiation_monochromator graphite
_diffrn_radiation_source 'sealed tube'
_diffrn_radiation_type MoK\a
_diffrn_radiation_wavelength 0.71073
_diffrn_reflns_av_unetI/netI 0.0555
_diffrn_reflns_Laue_measured_fraction_full 0.998
_diffrn_reflns_Laue_measured_fraction_max 0.996
_diffrn_reflns_limit_h_max 10
_diffrn_reflns_limit_h_min -10
_diffrn_reflns_limit_k_max 12
_diffrn_reflns_limit_k_min -12
_diffrn_reflns_limit_l_max 18
_diffrn_reflns_limit_l_min -5
_diffrn_reflns_number 4963
_diffrn_reflns_point_group_measured_fraction_full 0.997
_diffrn_reflns_point_group_measured_fraction_max 0.994
_diffrn_reflns_theta_full 25.242
_diffrn_reflns_theta_max 25.401
_diffrn_reflns_theta_min 1.344
_exptl_absorpt_coefficient_mu 0.117
_exptl_absorpt_correction_T_max 0.7452
_exptl_absorpt_correction_T_min 0.6296
_exptl_absorpt_correction_type multi-scan
_exptl_absorpt_process_details SADABS
_exptl_crystal_colour colourless
_exptl_crystal_density_diffrn 1.169
_exptl_crystal_description plate
_exptl_crystal_F_000 524
_exptl_crystal_size_max 0.520
_exptl_crystal_size_mid 0.300
_exptl_crystal_size_min 0.020
_refine_diff_density_max 0.327
_refine_diff_density_min -0.216
_refine_diff_density_rms 0.056
_refine_ls_abs_structure_details
;
 Flack x determined using 1642 quotients [(I+)-(I-)]/[(I+)+(I-)]
 (Parsons, Flack and Wagner, Acta Cryst. B69 (2013) 249-259).
;
_refine_ls_abs_structure_Flack -0.08(9)
_refine_ls_extinction_method none
_refine_ls_goodness_of_fit_ref 1.129
_refine_ls_hydrogen_treatment constr
_refine_ls_matrix_type full
_refine_ls_number_parameters 306
_refine_ls_number_reflns 4963
_refine_ls_number_restraints 1
_refine_ls_restrained_S_all 1.129
_refine_ls_R_factor_all 0.0664
_refine_ls_R_factor_gt 0.0559
_refine_ls_shift/su_max 0.000
_refine_ls_shift/su_mean 0.000
_refine_ls_structure_factor_coef Fsqd
_refine_ls_weighting_details 'w=1/[\s^2^(Fo^2^)+(0.0583P)^2^+0.7847P] where P=(Fo^2^+2Fc^2^)/3'
_refine_ls_weighting_scheme calc
_refine_ls_wR_factor_gt 0.1423
_refine_ls_wR_factor_ref 0.1471
_reflns_Friedel_coverage 0.882
_reflns_Friedel_fraction_full 0.996
_reflns_Friedel_fraction_max 0.992
_reflns_number_gt 4257
_reflns_number_total 4963
_reflns_threshold_expression 'I > 2\s(I)'
_cod_data_source_file ja6b06573_si_001.cif
_cod_data_source_block 15mjd9h_twin5
_cod_original_sg_symbol_H-M 'P 21'
_cod_database_code 4130769
_shelx_shelxl_version_number 2014/7
_shelx_space_group_comment
;
The symmetry employed for this shelxl refinement is uniquely defined
by the following loop, which should always be used as a source of
symmetry information in preference to the above space-group names.
They are only intended as comments.
;
_shelx_estimated_absorpt_t_min 0.942
_shelx_estimated_absorpt_t_max 0.998

loop_
_space_group_symop_operation_xyz
'x, y, z'
'-x, y+1/2, -z'

loop_
_atom_site_label
_atom_site_type_symbol
_atom_site_fract_x
_atom_site_fract_y
_atom_site_fract_z
_atom_site_U_iso_or_equiv
_atom_site_adp_type
_atom_site_occupancy
_atom_site_site_symmetry_order
_atom_site_calc_flag
_atom_site_refinement_flags_posn
_atom_site_refinement_flags_adp
Si1 Si -0.17910(17) 0.45292(14) 0.19419(9) 0.0304(3) Uani 1 1 d . .
O1 O 0.8947(5) 0.5526(4) 0.8954(2) 0.0392(9) Uani 1 1 d . .
O2 O 1.0992(6) 0.6601(4) 0.9739(3) 0.0516(12) Uani 1 1 d . .
O3 O 0.8623(4) 0.4939(3) 0.7467(2) 0.0288(8) Uani 1 1 d . .
O4 O -0.1109(4) 0.5443(4) 0.2806(2) 0.0333(9) Uani 1 1 d . .
C1 C 1.0510(7) 0.5719(6) 0.9256(4) 0.0384(13) Uani 1 1 d . .
C2 C 1.1445(7) 0.4698(6) 0.8886(4) 0.0399(13) Uani 1 1 d . .
H2A H 1.2285 0.4342 0.9350 0.048 Uiso 1 1 calc R U
H2B H 1.1920 0.5053 0.8402 0.048 Uiso 1 1 calc R U
C3 C 1.0219(6) 0.3670(5) 0.8545(4) 0.0345(13) Uani 1 1 d . .
H3A H 1.0156 0.3014 0.9006 0.041 Uiso 1 1 calc R U
H3B H 1.0465 0.3228 0.8019 0.041 Uiso 1 1 calc R U
C4 C 0.8694(6) 0.4435(5) 0.8311(3) 0.0323(11) Uani 1 1 d . .
C5 C 0.7280(6) 0.3708(5) 0.8447(4) 0.0339(13) Uani 1 1 d . .
H5A H 0.7303 0.3635 0.9089 0.041 Uiso 1 1 calc R U
H5B H 0.7328 0.2819 0.8211 0.041 Uiso 1 1 calc R U
C6 C 0.5724(6) 0.4327(5) 0.8009(3) 0.0325(12) Uani 1 1 d . .
H6A H 0.4848 0.3720 0.8030 0.039 Uiso 1 1 calc R U
H6B H 0.5541 0.5130 0.8327 0.039 Uiso 1 1 calc R U
C7 C 0.5796(6) 0.4643(5) 0.7055(3) 0.0290(11) Uani 1 1 d . .
H7 H 0.6063 0.3812 0.6784 0.035 Uiso 1 1 calc R U
C8 C 0.7156(6) 0.5564(5) 0.7024(3) 0.0298(11) Uani 1 1 d . .
C9 C 0.7376(6) 0.5709(5) 0.6072(3) 0.0322(12) Uani 1 1 d . .
H9A H 0.8235 0.6333 0.6051 0.039 Uiso 1 1 calc R U
H9B H 0.7683 0.4861 0.5856 0.039 Uiso 1 1 calc R U
C10 C 0.5884(6) 0.6183(5) 0.5470(4) 0.0336(12) Uani 1 1 d . .
H10A H 0.6053 0.6199 0.4854 0.040 Uiso 1 1 calc R U
H10B H 0.5663 0.7082 0.5637 0.040 Uiso 1 1 calc R U
C11 C 0.4456(6) 0.5326(5) 0.5519(3) 0.0258(11) Uani 1 1 d . .
H11 H 0.4693 0.4452 0.5293 0.031 Uiso 1 1 calc R U
C12 C 0.4251(6) 0.5117(5) 0.6481(3) 0.0282(11) Uani 1 1 d . .
H12 H 0.3975 0.5970 0.6719 0.034 Uiso 1 1 calc R U
C13 C 0.2910(6) 0.4170(5) 0.6513(3) 0.0324(12) Uani 1 1 d . .
H13A H 0.3210 0.3297 0.6334 0.039 Uiso 1 1 calc R U
H13B H 0.2736 0.4110 0.7127 0.039 Uiso 1 1 calc R U
C14 C 0.1396(6) 0.4584(6) 0.5913(3) 0.0342(11) Uani 1 1 d . .
H14A H 0.0586 0.3911 0.5923 0.041 Uiso 1 1 calc R U
H14B H 0.1022 0.5402 0.6139 0.041 Uiso 1 1 calc R U
C15 C 0.1605(6) 0.4787(5) 0.4971(3) 0.0292(12) Uani 1 1 d . .
H15 H 0.1985 0.3939 0.4776 0.035 Uiso 1 1 calc R U
C16 C 0.2917(6) 0.5792(5) 0.4910(3) 0.0275(11) Uani 1 1 d . .
C17 C 0.3123(7) 0.5816(6) 0.3941(3) 0.0345(13) Uani 1 1 d . .
H17A H 0.3905 0.6490 0.3874 0.041 Uiso 1 1 calc R U
H17B H 0.3548 0.4968 0.3797 0.041 Uiso 1 1 calc R U
C18 C 0.1611(7) 0.6087(6) 0.3281(4) 0.0359(13) Uani 1 1 d . .
H18A H 0.1252 0.6981 0.3370 0.043 Uiso 1 1 calc R U
H18B H 0.1817 0.6025 0.2674 0.043 Uiso 1 1 calc R U
C19 C 0.0336(6) 0.5131(5) 0.3391(3) 0.0332(12) Uani 1 1 d . .
H19 H 0.0672 0.4248 0.3233 0.040 Uiso 1 1 calc R U
C20 C 0.0083(6) 0.5086(5) 0.4329(3) 0.0306(11) Uani 1 1 d . .
H20A H -0.0706 0.4412 0.4381 0.037 Uiso 1 1 calc R U
H20B H -0.0331 0.5933 0.4483 0.037 Uiso 1 1 calc R U
C21 C 0.7002(7) 0.6889(5) 0.7442(4) 0.0360(13) Uani 1 1 d . .
H21A H 0.7919 0.7422 0.7398 0.054 Uiso 1 1 calc R U
H21B H 0.6938 0.6775 0.8064 0.054 Uiso 1 1 calc R U
H21C H 0.6049 0.7321 0.7131 0.054 Uiso 1 1 calc R U
C22 C 0.2456(7) 0.7145(5) 0.5175(4) 0.0345(12) Uani 1 1 d . .
H22A H 0.1437 0.7384 0.4819 0.052 Uiso 1 1 calc R U
H22B H 0.3251 0.7774 0.5076 0.052 Uiso 1 1 calc R U
H22C H 0.2386 0.7145 0.5801 0.052 Uiso 1 1 calc R U
C23 C -0.0367(7) 0.4525(6) 0.1182(3) 0.0381(12) Uani 1 1 d . .
H23A H -0.0781 0.3995 0.0662 0.057 Uiso 1 1 calc R U
H23B H 0.0634 0.4160 0.1487 0.057 Uiso 1 1 calc R U
H23C H -0.0202 0.5416 0.0997 0.057 Uiso 1 1 calc R U
C24 C -0.2108(8) 0.2831(6) 0.2305(4) 0.0433(15) Uani 1 1 d . .
H24A H -0.2554 0.2303 0.1789 0.065 Uiso 1 1 calc R U
H24B H -0.2834 0.2843 0.2719 0.065 Uiso 1 1 calc R U
H24C H -0.1103 0.2459 0.2596 0.065 Uiso 1 1 calc R U
C25 C -0.3737(7) 0.5252(5) 0.1419(4) 0.0357(13) Uani 1 1 d . .
C26 C -0.3524(8) 0.6547(6) 0.0992(5) 0.0485(16) Uani 1 1 d . .
H26A H -0.2872 0.6431 0.0545 0.073 Uiso 1 1 calc R U
H26B H -0.3011 0.7158 0.1443 0.073 Uiso 1 1 calc R U
H26C H -0.4552 0.6891 0.0712 0.073 Uiso 1 1 calc R U
C27 C -0.4722(8) 0.5443(7) 0.2124(5) 0.0513(16) Uani 1 1 d . .
H27A H -0.4189 0.6051 0.2572 0.077 Uiso 1 1 calc R U
H27B H -0.4860 0.4607 0.2403 0.077 Uiso 1 1 calc R U
H27C H -0.5750 0.5794 0.1853 0.077 Uiso 1 1 calc R U
C28 C -0.4610(8) 0.4307(7) 0.0719(5) 0.062(2) Uani 1 1 d . .
H28A H -0.5636 0.4671 0.0457 0.093 Uiso 1 1 calc R U
H28B H -0.4755 0.3473 0.0998 0.093 Uiso 1 1 calc R U
H28C H -0.3992 0.4175 0.0257 0.093 Uiso 1 1 calc R U

loop_
_atom_site_aniso_label
_atom_site_aniso_U_11
_atom_site_aniso_U_22
_atom_site_aniso_U_33
_atom_site_aniso_U_23
_atom_site_aniso_U_13
_atom_site_aniso_U_12
Si1 0.0334(7) 0.0283(7) 0.0292(7) 0.0006(7) 0.0051(6) -0.0006(7)
O1 0.045(2) 0.033(2) 0.038(2) -0.0035(17) 0.0035(18) 0.0005(19)
O2 0.069(3) 0.036(2) 0.048(3) -0.005(2) 0.007(2) -0.013(2)
O3 0.0222(17) 0.0304(18) 0.0322(19) 0.0014(14) 0.0009(14) 0.0021(14)
O4 0.0287(19) 0.035(2) 0.034(2) -0.0005(17) 0.0015(16) 0.0043(17)
C1 0.045(4) 0.031(3) 0.036(3) 0.004(3) -0.001(3) -0.005(3)
C2 0.036(3) 0.032(3) 0.049(3) -0.001(3) -0.001(3) 0.001(3)
C3 0.028(3) 0.032(3) 0.040(3) 0.004(2) -0.002(3) 0.000(2)
C4 0.032(3) 0.027(3) 0.036(3) 0.003(3) 0.003(2) 0.003(3)
C5 0.033(3) 0.033(3) 0.035(3) 0.006(2) 0.003(2) -0.002(2)
C6 0.029(3) 0.035(3) 0.032(3) 0.001(2) 0.003(2) -0.002(2)
C7 0.028(2) 0.026(2) 0.031(2) 0.000(2) 0.001(2) 0.003(2)
C8 0.027(3) 0.028(3) 0.033(3) 0.000(2) 0.003(2) 0.000(2)
C9 0.021(3) 0.037(3) 0.038(3) 0.005(2) 0.006(2) -0.002(2)
C10 0.024(3) 0.038(3) 0.038(3) 0.008(3) 0.007(2) -0.002(2)
C11 0.024(2) 0.022(2) 0.032(3) 0.000(2) 0.006(2) 0.005(2)
C12 0.031(3) 0.023(2) 0.030(3) 0.002(2) 0.003(2) 0.001(2)
C13 0.034(3) 0.033(3) 0.029(3) 0.005(2) 0.004(2) -0.004(2)
C14 0.027(3) 0.039(3) 0.037(3) 0.003(3) 0.007(2) -0.005(3)
C15 0.027(3) 0.026(3) 0.033(3) -0.002(2) 0.002(2) -0.002(2)
C16 0.027(3) 0.025(3) 0.030(3) 0.001(2) 0.005(2) 0.000(2)
C17 0.036(3) 0.035(3) 0.033(3) 0.007(2) 0.006(2) 0.002(2)
C18 0.036(3) 0.041(3) 0.030(3) 0.008(2) 0.006(2) -0.005(3)
C19 0.031(3) 0.032(3) 0.033(3) 0.000(2) -0.002(2) 0.008(2)
C20 0.026(3) 0.031(3) 0.034(3) 0.001(2) 0.005(2) -0.004(2)
C21 0.034(3) 0.027(3) 0.044(3) 0.001(2) 0.002(3) -0.001(2)
C22 0.031(3) 0.030(3) 0.039(3) 0.001(2) 0.000(2) 0.003(2)
C23 0.044(3) 0.036(3) 0.035(3) 0.005(3) 0.010(2) 0.003(3)
C24 0.055(4) 0.029(3) 0.046(4) 0.007(3) 0.011(3) -0.004(3)
C25 0.032(3) 0.037(3) 0.035(3) -0.005(2) -0.002(2) -0.001(3)
C26 0.042(4) 0.050(4) 0.054(4) 0.016(3) 0.010(3) 0.011(3)
C27 0.041(3) 0.050(4) 0.067(4) -0.001(3) 0.018(3) -0.002(3)
C28 0.042(4) 0.061(5) 0.070(4) -0.021(4) -0.020(3) -0.002(3)

loop_
_atom_type_symbol
_atom_type_description
_atom_type_scat_dispersion_real
_atom_type_scat_dispersion_imag
_atom_type_scat_source
C C 0.0033 0.0016 'International Tables Vol C Tables 4.2.6.8 and 6.1.1.4'
H H 0.0000 0.0000 'International Tables Vol C Tables 4.2.6.8 and 6.1.1.4'
O O 0.0106 0.0060 'International Tables Vol C Tables 4.2.6.8 and 6.1.1.4'
Si Si 0.0817 0.0704 'International Tables Vol C Tables 4.2.6.8 and 6.1.1.4'

loop_
_geom_angle_atom_site_label_1
_geom_angle_atom_site_label_2
_geom_angle_atom_site_label_3
_geom_angle
O4 Si1 C23 109.4(2)
O4 Si1 C24 110.0(2)
C23 Si1 C24 109.8(3)
O4 Si1 C25 106.0(2)
C23 Si1 C25 112.4(3)
C24 Si1 C25 109.1(3)
C1 O1 C4 110.3(4)
C4 O3 C8 118.5(4)
C19 O4 Si1 121.1(3)
O2 C1 O1 121.9(6)
O2 C1 C2 128.0(6)
O1 C1 C2 110.1(5)
C1 C2 C3 103.0(5)
C1 C2 H2A 111.2
C3 C2 H2A 111.2
C1 C2 H2B 111.2
C3 C2 H2B 111.2
H2A C2 H2B 109.1
C2 C3 C4 103.9(5)
C2 C3 H3A 111.0
C4 C3 H3A 111.0
C2 C3 H3B 111.0
C4 C3 H3B 111.0
H3A C3 H3B 109.0
O3 C4 C5 115.4(4)
O3 C4 O1 108.5(4)
C5 C4 O1 107.9(4)
O3 C4 C3 107.2(4)
C5 C4 C3 114.2(5)
O1 C4 C3 102.9(4)
C4 C5 C6 114.3(4)
C4 C5 H5A 108.7
C6 C5 H5A 108.7
C4 C5 H5B 108.7
C6 C5 H5B 108.7
H5A C5 H5B 107.6
C7 C6 C5 108.6(4)
C7 C6 H6A 110.0
C5 C6 H6A 110.0
C7 C6 H6B 110.0
C5 C6 H6B 110.0
H6A C6 H6B 108.3
C6 C7 C8 109.9(4)
C6 C7 C12 115.6(4)
C8 C7 C12 112.3(4)
C6 C7 H7 106.1
C8 C7 H7 106.1
C12 C7 H7 106.1
O3 C8 C7 108.6(4)
O3 C8 C9 103.5(4)
C7 C8 C9 109.4(4)
O3 C8 C21 109.4(4)
C7 C8 C21 114.4(4)
C9 C8 C21 110.9(4)
C10 C9 C8 111.8(4)
C10 C9 H9A 109.3
C8 C9 H9A 109.3
C10 C9 H9B 109.3
C8 C9 H9B 109.3
H9A C9 H9B 107.9
C9 C10 C11 112.8(4)
C9 C10 H10A 109.0
C11 C10 H10A 109.0
C9 C10 H10B 109.0
C11 C10 H10B 109.0
H10A C10 H10B 107.8
C10 C11 C12 111.7(4)
C10 C11 C16 113.7(4)
C12 C11 C16 112.4(4)
C10 C11 H11 106.2
C12 C11 H11 106.2
C16 C11 H11 106.2
C13 C12 C7 111.4(4)
C13 C12 C11 110.4(4)
C7 C12 C11 110.5(4)
C13 C12 H12 108.1
C7 C12 H12 108.1
C11 C12 H12 108.1
C14 C13 C12 112.2(4)
C14 C13 H13A 109.2
C12 C13 H13A 109.2
C14 C13 H13B 109.2
C12 C13 H13B 109.2
H13A C13 H13B 107.9
C15 C14 C13 112.1(4)
C15 C14 H14A 109.2
C13 C14 H14A 109.2
C15 C14 H14B 109.2
C13 C14 H14B 109.2
H14A C14 H14B 107.9
C14 C15 C20 113.9(4)
C14 C15 C16 112.0(4)
C20 C15 C16 112.3(4)
C14 C15 H15 106.0
C20 C15 H15 106.0
C16 C15 H15 106.0
C22 C16 C17 109.3(4)
C22 C16 C11 111.0(4)
C17 C16 C11 110.2(4)
C22 C16 C15 111.0(4)
C17 C16 C15 107.0(4)
C11 C16 C15 108.2(4)
C18 C17 C16 113.9(5)
C18 C17 H17A 108.8
C16 C17 H17A 108.8
C18 C17 H17B 108.8
C16 C17 H17B 108.8
H17A C17 H17B 107.7
C19 C18 C17 111.1(4)
C19 C18 H18A 109.4
C17 C18 H18A 109.4
C19 C18 H18B 109.4
C17 C18 H18B 109.4
H18A C18 H18B 108.0
O4 C19 C20 109.9(4)
O4 C19 C18 110.7(4)
C20 C19 C18 111.8(4)
O4 C19 H19 108.1
C20 C19 H19 108.1
C18 C19 H19 108.1
C19 C20 C15 111.3(4)
C19 C20 H20A 109.4
C15 C20 H20A 109.4
C19 C20 H20B 109.4
C15 C20 H20B 109.4
H20A C20 H20B 108.0
C8 C21 H21A 109.5
C8 C21 H21B 109.5
H21A C21 H21B 109.5
C8 C21 H21C 109.5
H21A C21 H21C 109.5
H21B C21 H21C 109.5
C16 C22 H22A 109.5
C16 C22 H22B 109.5
H22A C22 H22B 109.5
C16 C22 H22C 109.5
H22A C22 H22C 109.5
H22B C22 H22C 109.5
Si1 C23 H23A 109.5
Si1 C23 H23B 109.5
H23A C23 H23B 109.5
Si1 C23 H23C 109.5
H23A C23 H23C 109.5
H23B C23 H23C 109.5
Si1 C24 H24A 109.5
Si1 C24 H24B 109.5
H24A C24 H24B 109.5
Si1 C24 H24C 109.5
H24A C24 H24C 109.5
H24B C24 H24C 109.5
C26 C25 C27 109.2(5)
C26 C25 C28 109.6(5)
C27 C25 C28 108.4(5)
C26 C25 Si1 111.1(4)
C27 C25 Si1 109.0(4)
C28 C25 Si1 109.3(4)
C25 C26 H26A 109.5
C25 C26 H26B 109.5
H26A C26 H26B 109.5
C25 C26 H26C 109.5
H26A C26 H26C 109.5
H26B C26 H26C 109.5
C25 C27 H27A 109.5
C25 C27 H27B 109.5
H27A C27 H27B 109.5
C25 C27 H27C 109.5
H27A C27 H27C 109.5
H27B C27 H27C 109.5
C25 C28 H28A 109.5
C25 C28 H28B 109.5
H28A C28 H28B 109.5
C25 C28 H28C 109.5
H28A C28 H28C 109.5
H28B C28 H28C 109.5

loop_
_geom_bond_atom_site_label_1
_geom_bond_atom_site_label_2
_geom_bond_distance
Si1 O4 1.647(4)
Si1 C23 1.860(5)
Si1 C24 1.873(6)
Si1 C25 1.881(6)
O1 C1 1.363(7)
O1 C4 1.487(6)
O2 C1 1.199(7)
O3 C4 1.393(6)
O3 C8 1.473(6)
O4 C19 1.435(6)
C1 C2 1.505(8)
C2 C3 1.522(8)
C2 H2A 0.9900
C2 H2B 0.9900
C3 C4 1.524(7)
C3 H3A 0.9900
C3 H3B 0.9900
C4 C5 1.487(7)
C5 C6 1.529(7)
C5 H5A 0.9900
C5 H5B 0.9900
C6 C7 1.522(7)
C6 H6A 0.9900
C6 H6B 0.9900
C7 C8 1.523(7)
C7 C12 1.539(7)
C7 H7 1.0000
C8 C9 1.524(7)
C8 C21 1.526(7)
C9 C10 1.522(7)
C9 H9A 0.9900
C9 H9B 0.9900
C10 C11 1.536(7)
C10 H10A 0.9900
C10 H10B 0.9900
C11 C12 1.544(7)
C11 C16 1.554(7)
C11 H11 1.0000
C12 C13 1.527(7)
C12 H12 1.0000
C13 C14 1.517(7)
C13 H13A 0.9900
C13 H13B 0.9900
C14 C15 1.512(7)
C14 H14A 0.9900
C14 H14B 0.9900
C15 C20 1.524(7)
C15 C16 1.556(7)
C15 H15 1.0000
C16 C22 1.528(7)
C16 C17 1.540(7)
C17 C18 1.525(8)
C17 H17A 0.9900
C17 H17B 0.9900
C18 C19 1.515(8)
C18 H18A 0.9900
C18 H18B 0.9900
C19 C20 1.505(7)
C19 H19 1.0000
C20 H20A 0.9900
C20 H20B 0.9900
C21 H21A 0.9800
C21 H21B 0.9800
C21 H21C 0.9800
C22 H22A 0.9800
C22 H22B 0.9800
C22 H22C 0.9800
C23 H23A 0.9800
C23 H23B 0.9800
C23 H23C 0.9800
C24 H24A 0.9800
C24 H24B 0.9800
C24 H24C 0.9800
C25 C26 1.516(8)
C25 C27 1.521(8)
C25 C28 1.541(8)
C26 H26A 0.9800
C26 H26B 0.9800
C26 H26C 0.9800
C27 H27A 0.9800
C27 H27B 0.9800
C27 H27C 0.9800
C28 H28A 0.9800
C28 H28B 0.9800
C28 H28C 0.9800
